data_4350465
loop_
_publ_author_name
'Estrader, Marta'
'Ribas, Joan'
'Tangoulis, Vassilis'
'Solans, Xavier'
'Font-Bard\'ia, Merce'
'Maestro, Miguel'
'Diaz, Carmen'

_publ_section_title
;
 Synthesis, crystal structure, and magnetic studies of one-dimensional
 cyano-bridged Ln3+-Cr3+ complexes with bpy as a blocking ligand.
;
_journal_issue 20
_journal_name_full 'Inorganic chemistry'
_journal_page_first 8239
_journal_page_last 8250
_journal_paper_doi 10.1021/ic060942q
_journal_volume 45
_journal_year 2006
_chemical_formula_moiety 'C26 H16 Cr N10 Nd O3, 3.5 (C10 H8 N2), 4(H2 O)'
_chemical_formula_sum 'C61 H58 Cr N17 Nd O7'
_chemical_formula_weight 1337.48
_space_group_IT_number 55
_space_group_name_Hall '-P 2 2ab'
_space_group_name_H-M_alt 'P b a m'
_symmetry_cell_setting orthorhombic
_symmetry_space_group_name_H-M 'P b a m'
_atom_sites_solution_hydrogens geom
_atom_sites_solution_primary direct
_atom_sites_solution_secondary difmap
_audit_creation_method SHELXL-97
_cell_angle_alpha 90.00
_cell_angle_beta 90.00
_cell_angle_gamma 90.00
_cell_formula_units_Z 8
_cell_length_a 25.429(3)
_cell_length_b 20.990(5)
_cell_length_c 22.831(4)
_cell_measurement_reflns_used 2118
_cell_measurement_temperature 293(2)
_cell_measurement_theta_max 31
_cell_measurement_theta_min 3
_cell_volume 12186(4)
_computing_structure_refinement 'SHELXL-97 (Sheldrick, 1997)'
_diffrn_ambient_temperature 293(2)
_diffrn_measured_fraction_theta_full 0.771
_diffrn_measured_fraction_theta_max 0.771
_diffrn_radiation_monochromator graphite
_diffrn_radiation_source 'fine-focus sealed tube'
_diffrn_radiation_type MoK\a
_diffrn_radiation_wavelength 0.71073
_diffrn_reflns_av_R_equivalents 0.0735
_diffrn_reflns_av_sigmaI/netI 0.0477
_diffrn_reflns_limit_h_max 36
_diffrn_reflns_limit_h_min 0
_diffrn_reflns_limit_k_max 29
_diffrn_reflns_limit_k_min 0
_diffrn_reflns_limit_l_max 32
_diffrn_reflns_limit_l_min 0
_diffrn_reflns_number 70412
_diffrn_reflns_theta_full 32.19
_diffrn_reflns_theta_max 32.19
_diffrn_reflns_theta_min 1.54
_exptl_absorpt_coefficient_mu 1.088
_exptl_absorpt_correction_type none
_exptl_crystal_colour yellow
_exptl_crystal_density_diffrn 1.457
_exptl_crystal_density_method 'not measured'
_exptl_crystal_description prism
_exptl_crystal_F_000 5464
_exptl_crystal_size_max 0.42
_exptl_crystal_size_mid 0.31
_exptl_crystal_size_min 0.12
_refine_diff_density_max 1.786
_refine_diff_density_min -1.176
_refine_diff_density_rms 0.124
_refine_ls_extinction_method SHELXL
_refine_ls_goodness_of_fit_ref 1.160
_refine_ls_hydrogen_treatment mixed
_refine_ls_matrix_type full
_refine_ls_number_parameters 797
_refine_ls_number_reflns 16939
_refine_ls_number_restraints 27
_refine_ls_restrained_S_all 1.161
_refine_ls_R_factor_all 0.0822
_refine_ls_R_factor_gt 0.0754
_refine_ls_shift/su_max 0.001
_refine_ls_shift/su_mean 0.000
_refine_ls_structure_factor_coef Fsqd
_refine_ls_weighting_details 'calc w=1/[\s^2^(Fo^2^)+(0.0309P)^2^+75.5503P] where P=(Fo^2^+2Fc^2^)/3'
_refine_ls_weighting_scheme calc
_refine_ls_wR_factor_gt 0.1686
_refine_ls_wR_factor_ref 0.1718
_reflns_number_gt 15129
_reflns_number_total 16939
_reflns_threshold_expression >2sigma(I)
_cod_data_source_file ic060942qsi20060630_104750.cif
_cod_data_source_block complex_4
_cod_depositor_comments
;
The following automatic conversions were performed:

data item '_symmetry_cell_setting' value 'Orthorhombic' was changed
to 'orthorhombic' in accordance with the
/home/saulius/struct/COD-crude-data/automatic-downloads/DataCite-retrospective/ACS/depositions/lib/dictionaries/cif_core.dic
dictionary named 'cif_core.dic' version 2.4.2 last updated on
2011-04-26.

Automatic conversion script
Id: cif_fix_values 6909 2019-04-08 15:41:33Z antanas 
;
_cod_original_sg_symbol_H-M Pbam
_cod_database_code 4350465

loop_
_symmetry_equiv_pos_as_xyz
'x, y, z'
'-x, -y, z'
'x+1/2, -y+1/2, -z'
'-x+1/2, y+1/2, -z'
'-x, -y, -z'
'x, y, -z'
'-x-1/2, y-1/2, z'
'x-1/2, -y-1/2, z'

loop_
_atom_site_label
_atom_site_type_symbol
_atom_site_fract_x
_atom_site_fract_y
_atom_site_fract_z
_atom_site_U_iso_or_equiv
_atom_site_adp_type
_atom_site_occupancy
_atom_site_symmetry_multiplicity
_atom_site_calc_flag
_atom_site_refinement_flags
Cr1 Cr 0.34521(4) 0.31984(6) 0.5000 0.0295(2) Uani 1 2 d S
Cr2 Cr 0.34907(4) 0.36874(5) 0.0000 0.0251(2) Uani 1 2 d S
Nd Nd 0.301380(8) 0.336673(12) 0.248821(10) 0.02469(8) Uani 1 1 d .
O1 O 0.35835(14) 0.24474(18) 0.23634(19) 0.0405(8) Uani 1 1 d .
O2 O 0.39484(13) 0.36513(16) 0.26184(16) 0.0328(7) Uani 1 1 d .
O3 O 0.31617(15) 0.44988(17) 0.2371(2) 0.0422(9) Uani 1 1 d .
N7 N 0.2205(3) 0.3053(5) 0.5000 0.060(2) Uani 1 2 d S
N6 N 0.32972(16) 0.3181(3) 0.35877(19) 0.0387(10) Uani 1 1 d .
N8 N 0.4680(3) 0.3472(4) 0.5000 0.0422(15) Uani 1 2 d S
N9 N 0.3219(3) 0.4714(3) 0.5000 0.0480(17) Uani 1 2 d S
N10 N 0.3748(3) 0.1686(4) 0.5000 0.055(2) Uani 1 2 d S
N11 N 0.33303(16) 0.3574(2) 0.14036(18) 0.0332(9) Uani 1 1 d .
N12 N 0.2253(3) 0.3372(4) 0.0000 0.0486(18) Uani 1 2 d S
N13 N 0.4759(3) 0.3796(3) 0.0000 0.0366(13) Uani 1 2 d S
N14 N 0.3680(3) 0.2170(4) 0.0000 0.054(2) Uani 1 2 d S
N15 N 0.3412(3) 0.5249(3) 0.0000 0.0467(17) Uani 1 2 d S
N1 N 0.21234(16) 0.3786(2) 0.20106(19) 0.0335(9) Uani 1 1 d .
N2 N 0.23275(19) 0.4076(3) 0.3133(2) 0.0446(12) Uani 1 1 d .
C1 C 0.2027(2) 0.3671(3) 0.1437(2) 0.0355(11) Uani 1 1 d .
H1 H 0.2291 0.3474 0.1220 0.043 Uiso 1 1 calc R
C2 C 0.1574(2) 0.3821(3) 0.1155(3) 0.0468(14) Uani 1 1 d .
H2 H 0.1533 0.3746 0.0756 0.056 Uiso 1 1 calc R
C3 C 0.1167(2) 0.4097(3) 0.1493(3) 0.0527(16) Uani 1 1 d .
H3 H 0.0844 0.4192 0.1323 0.063 Uiso 1 1 calc R
C4 C 0.1252(2) 0.4219(4) 0.2057(3) 0.0586(18) Uani 1 1 d .
H4 H 0.0991 0.4418 0.2276 0.070 Uiso 1 1 calc R
C5 C 0.1736(2) 0.4049(3) 0.2333(3) 0.0432(13) Uani 1 1 d D
C6 C 0.1845(2) 0.4187(3) 0.2953(2) 0.0421(13) Uani 1 1 d D
C7 C 0.1465(3) 0.4463(4) 0.3315(3) 0.065(2) Uani 1 1 d .
H7 H 0.1129 0.4539 0.3169 0.078 Uiso 1 1 calc R
C8 C 0.1581(3) 0.4622(5) 0.3880(4) 0.080(3) Uani 1 1 d .
H8 H 0.1327 0.4787 0.4130 0.096 Uiso 1 1 calc R
C9 C 0.2104(4) 0.4523(5) 0.4066(3) 0.086(3) Uani 1 1 d .
H9 H 0.2210 0.4648 0.4439 0.103 Uiso 1 1 calc R
C10 C 0.2451(3) 0.4243(4) 0.3692(3) 0.061(2) Uani 1 1 d .
H10 H 0.2790 0.4162 0.3825 0.074 Uiso 1 1 calc R
N3 N 0.22442(18) 0.2628(2) 0.29603(19) 0.0392(10) Uani 1 1 d .
N4 N 0.25450(18) 0.24210(19) 0.18504(19) 0.0343(9) Uani 1 1 d .
C11 C 0.2112(3) 0.2713(4) 0.3528(3) 0.063(2) Uani 1 1 d .
H11 H 0.2314 0.2987 0.3756 0.076 Uiso 1 1 calc R
C12 C 0.1686(3) 0.2408(6) 0.3784(4) 0.103(4) Uani 1 1 d .
H12 H 0.1641 0.2407 0.4188 0.124 Uiso 1 1 calc R
C13 C 0.1338(4) 0.2112(6) 0.3429(4) 0.125(5) Uani 1 1 d .
H13 H 0.1004 0.2012 0.3565 0.149 Uiso 1 1 calc R
C14 C 0.1480(4) 0.1960(7) 0.2868(4) 0.122(5) Uani 1 1 d .
H14 H 0.1289 0.1665 0.2652 0.146 Uiso 1 1 calc R
C15 C 0.1926(2) 0.2263(4) 0.2625(2) 0.0505(16) Uani 1 1 d D
C16 C 0.2089(2) 0.2166(3) 0.2013(2) 0.0372(11) Uani 1 1 d D
C17 C 0.1792(3) 0.1790(3) 0.1640(3) 0.0492(14) Uani 1 1 d .
H17 H 0.1478 0.1613 0.1769 0.059 Uiso 1 1 calc R
C18 C 0.1965(3) 0.1680(3) 0.1072(3) 0.0573(18) Uani 1 1 d .
H18 H 0.1762 0.1446 0.0811 0.069 Uiso 1 1 calc R
C19 C 0.2435(3) 0.1919(3) 0.0910(3) 0.0596(19) Uani 1 1 d .
H19 H 0.2566 0.1845 0.0536 0.071 Uiso 1 1 calc R
C20 C 0.2721(2) 0.2279(3) 0.1310(2) 0.0427(13) Uani 1 1 d .
H20 H 0.3051 0.2429 0.1198 0.051 Uiso 1 1 calc R
C21 C 0.33915(18) 0.3173(3) 0.4079(2) 0.0319(10) Uani 1 1 d .
C22 C 0.2652(3) 0.3099(6) 0.5000 0.064(3) Uani 1 2 d S
C23 C 0.4255(3) 0.3410(4) 0.5000 0.0333(15) Uani 1 2 d S
C24 C 0.3297(3) 0.4166(4) 0.5000 0.0352(15) Uani 1 2 d S
C25 C 0.3622(3) 0.2239(5) 0.5000 0.048(2) Uani 1 2 d S
C26 C 0.34366(18) 0.3655(2) 0.0916(2) 0.0301(9) Uani 1 1 d .
C27 C 0.2687(3) 0.3551(3) 0.0000 0.0321(15) Uani 1 2 d S
C28 C 0.4303(3) 0.3786(3) 0.0000 0.0302(13) Uani 1 2 d S
C29 C 0.3615(3) 0.2688(3) 0.0000 0.0286(13) Uani 1 2 d S
C30 C 0.3415(3) 0.4694(5) 0.0000 0.0419(18) Uani 1 2 d S
N16 N 0.46927(17) 0.2714(2) 0.3071(2) 0.0360(9) Uani 1 1 d .
N17 N 0.45514(19) 0.2489(2) 0.1874(2) 0.0444(11) Uani 1 1 d .
C31 C 0.4679(3) 0.2672(3) 0.3649(3) 0.0515(15) Uani 1 1 d .
H31 H 0.4452 0.2938 0.3856 0.062 Uiso 1 1 calc R
C32 C 0.4985(3) 0.2255(4) 0.3951(3) 0.072(2) Uani 1 1 d .
H32 H 0.4912 0.2162 0.4341 0.086 Uiso 1 1 calc R
C33 C 0.5401(4) 0.1975(5) 0.3673(4) 0.081(3) Uani 1 1 d .
H33 H 0.5691 0.1823 0.3879 0.098 Uiso 1 1 calc R
C34 C 0.5369(4) 0.1927(4) 0.3044(3) 0.078(3) Uani 1 1 d .
H34 H 0.5572 0.1638 0.2833 0.093 Uiso 1 1 calc R
C35 C 0.5018(3) 0.2336(3) 0.2772(3) 0.0492(14) Uani 1 1 d D
C36 C 0.5014(2) 0.2373(3) 0.2130(2) 0.0445(13) Uani 1 1 d D
C37 C 0.5471(3) 0.2318(4) 0.1795(3) 0.0529(15) Uani 1 1 d .
H37 H 0.5794 0.2278 0.1983 0.063 Uiso 1 1 calc R
C38 C 0.5455(3) 0.2320(4) 0.1224(3) 0.0609(18) Uani 1 1 d .
H38 H 0.5749 0.2205 0.1006 0.073 Uiso 1 1 calc R
C39 C 0.4992(3) 0.2496(4) 0.0949(3) 0.0585(17) Uani 1 1 d .
H39 H 0.4980 0.2585 0.0550 0.070 Uiso 1 1 calc R
C40 C 0.4540(3) 0.2533(3) 0.1306(3) 0.0549(16) Uani 1 1 d .
H40 H 0.4216 0.2592 0.1125 0.066 Uiso 1 1 calc R
N18 N 0.4048(2) 0.5106(3) 0.1981(3) 0.0506(13) Uani 1 1 d .
N19 N 0.4176(2) 0.4789(3) 0.3151(2) 0.0476(12) Uani 1 1 d .
C41 C 0.4050(3) 0.5154(4) 0.1415(3) 0.0636(19) Uani 1 1 d .
H41 H 0.3768 0.4988 0.1205 0.076 Uiso 1 1 calc R
C42 C 0.4483(3) 0.5460(4) 0.1092(4) 0.069(2) Uani 1 1 d .
H42 H 0.4526 0.5405 0.0690 0.083 Uiso 1 1 calc R
C43 C 0.4818(3) 0.5832(3) 0.1417(3) 0.0599(18) Uani 1 1 d .
H43 H 0.5057 0.6104 0.1236 0.072 Uiso 1 1 calc R
C44 C 0.4791(3) 0.5790(3) 0.2020(3) 0.0546(16) Uani 1 1 d .
H44 H 0.5038 0.6006 0.2246 0.066 Uiso 1 1 calc R
C45 C 0.4407(2) 0.5434(3) 0.2295(3) 0.0469(14) Uani 1 1 d D
C46 C 0.4376(2) 0.5368(3) 0.2931(3) 0.0457(14) Uani 1 1 d D
C47 C 0.4575(3) 0.5831(3) 0.3306(3) 0.0558(17) Uani 1 1 d .
H47 H 0.4720 0.6207 0.3164 0.067 Uiso 1 1 calc R
C48 C 0.4548(3) 0.5702(4) 0.3919(4) 0.070(2) Uani 1 1 d .
H48 H 0.4690 0.5993 0.4182 0.084 Uiso 1 1 calc R
C49 C 0.4334(4) 0.5199(4) 0.4111(4) 0.076(2) Uani 1 1 d .
H49 H 0.4299 0.5141 0.4513 0.091 Uiso 1 1 calc R
C50 C 0.4138(3) 0.4707(4) 0.3708(3) 0.0632(19) Uani 1 1 d .
H50 H 0.3988 0.4336 0.3855 0.076 Uiso 1 1 calc R
N20 N 0.3244(3) 0.1338(3) 0.2917(3) 0.0716(19) Uani 1 1 d .
C57 C 0.3321(3) 0.0974(4) 0.1751(4) 0.083(2) Uani 1 1 d .
C51 C 0.3200(4) 0.1487(4) 0.3464(4) 0.084(3) Uani 1 1 d .
H51 H 0.3482 0.1709 0.3624 0.101 Uiso 1 1 calc R
C52 C 0.2775(4) 0.1355(4) 0.3858(4) 0.084(3) Uani 1 1 d .
H52 H 0.2762 0.1501 0.4243 0.101 Uiso 1 1 calc R
C53 C 0.2372(5) 0.0973(4) 0.3595(4) 0.089(3) Uani 1 1 d .
H53 H 0.2068 0.0864 0.3799 0.107 Uiso 1 1 calc R
C54 C 0.2451(4) 0.0777(4) 0.3037(4) 0.073(2) Uani 1 1 d .
H54 H 0.2202 0.0502 0.2881 0.087 Uiso 1 1 calc R
C55 C 0.2853(3) 0.0939(3) 0.2686(3) 0.0605(18) Uani 1 1 d D
C56 C 0.2925(3) 0.0735(3) 0.2081(3) 0.0532(16) Uani 1 1 d D
N21 N 0.2550(2) 0.0351(3) 0.1853(3) 0.0432(12) Uani 1 1 d .
C58 C 0.3338(3) 0.0755(4) 0.1161(4) 0.071(2) Uani 1 1 d .
H58 H 0.3611 0.0883 0.0918 0.086 Uiso 1 1 calc R
C59 C 0.2983(3) 0.0388(4) 0.0963(4) 0.067(2) Uani 1 1 d .
H59 H 0.2998 0.0244 0.0578 0.080 Uiso 1 1 calc R
C60 C 0.2562(3) 0.0198(4) 0.1338(4) 0.0616(18) Uani 1 1 d .
H60 H 0.2290 -0.0048 0.1186 0.074 Uiso 1 1 calc R
O1W O 0.5942(3) 0.3532(3) 0.0000 0.0588(17) Uani 1 2 d S
O2W O 0.1075(3) 0.3271(3) 0.5000 0.0580(17) Uani 1 2 d S
O3W O 0.6224(2) 0.2242(3) 0.0000 0.0516(15) Uani 1 2 d S
O4W O 0.0808(3) 0.1961(3) 0.5000 0.0583(17) Uani 1 2 d S
O5W O 0.1646(3) 0.1082(3) 0.5000 0.066(2) Uani 1 2 d S
O6W O 0.5509(3) 0.1260(3) 0.0000 0.0622(18) Uani 1 2 d S
07W O 0.3941(3) -0.0074(4) 0.0000 0.072(2) Uani 1 2 d S
O8W O 0.4373(4) 0.1176(5) 0.0163(6) 0.074(5) Uani 0.50 1 d P
C61 C 0.0000 0.5000 0.0962(2) 0.075(3) Uiso 1 2 d SD
C62 C -0.0212(3) 0.4483(2) 0.1264(2) 0.083(3) Uiso 1 1 d D
C63 C -0.0234(3) 0.4497(3) 0.1875(2) 0.099(3) Uiso 0.50 1 d PD
C64 C 0.0000 0.5000 0.2177(2) 0.074(3) Uiso 1 2 d SD
C65 C 0.0000 0.5000 0.2788(2) 0.110(5) Uiso 1 2 d SD
C66 C 0.0280(4) 0.5467(4) 0.3090(2) 0.133(4) Uiso 0.50 1 d PD
C67 C 0.0255(4) 0.5488(3) 0.3701(2) 0.100(3) Uiso 1 1 d D
C68 C 0.0000 0.5000 0.4003(2) 0.142(7) Uiso 1 2 d SD
N22 N -0.0234(3) 0.4497(3) 0.1875(2) 0.099(3) Uiso 0.50 1 d P
N23 N 0.0280(4) 0.5467(4) 0.3090(2) 0.133(4) Uiso 0.50 1 d P

loop_
_atom_site_aniso_label
_atom_site_aniso_U_11
_atom_site_aniso_U_22
_atom_site_aniso_U_33
_atom_site_aniso_U_23
_atom_site_aniso_U_13
_atom_site_aniso_U_12
Cr1 0.0245(5) 0.0422(6) 0.0218(5) 0.000 0.000 0.0023(4)
Cr2 0.0244(4) 0.0274(5) 0.0236(5) 0.000 0.000 -0.0033(4)
Nd 0.02012(12) 0.03206(14) 0.02190(13) -0.00186(9) -0.00002(8) -0.00008(8)
O1 0.0344(18) 0.0299(18) 0.057(2) -0.0024(17) -0.0016(17) -0.0025(14)
O2 0.0300(16) 0.0277(16) 0.0406(18) 0.0057(14) -0.0042(14) -0.0046(13)
O3 0.0370(18) 0.0253(17) 0.064(3) -0.0095(17) -0.0101(18) 0.0092(14)
N7 0.049(4) 0.084(6) 0.047(4) 0.000 0.000 -0.026(4)
N6 0.0290(19) 0.061(3) 0.0261(19) 0.000(2) 0.0025(16) -0.007(2)
N8 0.039(3) 0.049(4) 0.038(3) 0.000 0.000 -0.004(3)
N9 0.053(4) 0.036(4) 0.055(4) 0.000 0.000 -0.009(3)
N10 0.047(4) 0.046(4) 0.073(6) 0.000 0.000 0.009(3)
N11 0.033(2) 0.036(2) 0.030(2) 0.0031(17) -0.0025(16) -0.0063(17)
N12 0.034(3) 0.075(6) 0.036(3) 0.000 0.000 -0.012(3)
N13 0.048(4) 0.023(3) 0.039(3) 0.000 0.000 -0.002(3)
N14 0.040(4) 0.039(4) 0.082(6) 0.000 0.000 -0.005(3)
N15 0.062(4) 0.024(3) 0.054(4) 0.000 0.000 0.001(3)
N1 0.0288(18) 0.039(2) 0.032(2) 0.0034(18) -0.0083(16) -0.0005(17)
N2 0.041(2) 0.055(3) 0.037(2) -0.016(2) -0.0023(19) 0.016(2)
C1 0.037(2) 0.033(3) 0.037(3) 0.000(2) -0.002(2) -0.002(2)
C2 0.041(3) 0.053(4) 0.047(3) 0.003(3) -0.009(2) -0.001(3)
C3 0.034(3) 0.065(4) 0.059(4) 0.004(3) -0.010(3) 0.017(3)
C4 0.036(3) 0.073(5) 0.067(4) -0.014(4) -0.005(3) 0.021(3)
C5 0.028(2) 0.049(3) 0.052(3) 0.003(3) 0.002(2) 0.002(2)
C6 0.043(3) 0.043(3) 0.041(3) -0.005(2) -0.001(2) 0.018(2)
C7 0.047(4) 0.085(5) 0.061(4) -0.014(4) 0.003(3) 0.019(4)
C8 0.069(5) 0.111(7) 0.060(5) -0.022(5) 0.003(4) 0.043(5)
C9 0.104(7) 0.106(7) 0.048(4) -0.033(4) -0.010(4) 0.055(6)
C10 0.062(4) 0.075(5) 0.046(3) -0.032(3) -0.020(3) 0.038(4)
N3 0.040(2) 0.050(3) 0.028(2) -0.0016(19) -0.0029(17) -0.014(2)
N4 0.047(2) 0.0227(19) 0.033(2) -0.0016(16) 0.0006(19) -0.0079(17)
C11 0.055(4) 0.089(5) 0.044(3) -0.015(4) 0.015(3) -0.041(4)
C12 0.073(5) 0.184(11) 0.052(4) -0.030(6) 0.032(4) -0.068(7)
C13 0.097(7) 0.190(12) 0.087(7) -0.063(7) 0.050(6) -0.106(8)
C14 0.086(6) 0.218(13) 0.062(5) -0.011(7) 0.010(5) -0.117(8)
C15 0.036(3) 0.083(5) 0.032(3) 0.004(3) -0.007(2) -0.025(3)
C16 0.032(2) 0.042(3) 0.037(3) 0.001(2) 0.001(2) -0.009(2)
C17 0.051(3) 0.047(3) 0.049(3) -0.008(3) -0.012(3) -0.010(3)
C18 0.082(5) 0.039(3) 0.051(4) -0.012(3) -0.004(3) -0.017(3)
C19 0.084(5) 0.052(4) 0.042(3) -0.017(3) -0.003(3) -0.030(4)
C20 0.049(3) 0.041(3) 0.038(3) -0.003(2) 0.004(2) -0.016(2)
C21 0.026(2) 0.038(3) 0.031(2) 0.000(2) 0.0016(17) -0.0028(19)
C22 0.036(4) 0.141(10) 0.016(3) 0.000 0.000 -0.052(5)
C23 0.028(3) 0.041(4) 0.031(3) 0.000 0.000 0.005(3)
C24 0.029(3) 0.042(4) 0.034(4) 0.000 0.000 -0.004(3)
C25 0.042(4) 0.066(6) 0.035(4) 0.000 0.000 0.011(4)
C26 0.031(2) 0.036(3) 0.024(2) 0.0013(18) 0.0022(17) -0.0057(19)
C27 0.037(3) 0.034(3) 0.026(3) 0.000 0.000 -0.030(3)
C28 0.044(4) 0.018(3) 0.029(3) 0.000 0.000 -0.001(3)
C29 0.041(3) 0.018(3) 0.028(3) 0.000 0.000 0.003(2)
C30 0.033(4) 0.061(5) 0.031(4) 0.000 0.000 -0.007(3)
N16 0.037(2) 0.034(2) 0.037(2) -0.0096(18) -0.0027(18) 0.0050(18)
N17 0.043(2) 0.047(3) 0.043(3) -0.004(2) -0.004(2) 0.009(2)
C31 0.050(3) 0.059(4) 0.045(3) -0.005(3) 0.001(3) 0.007(3)
C32 0.078(5) 0.093(6) 0.044(4) 0.002(4) 0.004(4) 0.029(5)
C33 0.092(6) 0.101(7) 0.051(4) 0.005(4) 0.000(4) 0.044(5)
C34 0.090(6) 0.092(6) 0.052(4) 0.004(4) 0.004(4) 0.050(5)
C35 0.049(3) 0.056(4) 0.043(3) -0.003(3) 0.000(3) 0.010(3)
C36 0.040(3) 0.050(3) 0.044(3) -0.003(3) 0.001(2) 0.004(2)
C37 0.044(3) 0.067(4) 0.048(3) -0.001(3) 0.002(3) 0.008(3)
C38 0.052(4) 0.077(5) 0.053(4) -0.004(4) 0.010(3) 0.010(3)
C39 0.069(4) 0.064(4) 0.043(3) 0.002(3) -0.002(3) 0.012(4)
C40 0.058(4) 0.060(4) 0.046(3) -0.004(3) -0.005(3) 0.014(3)
N18 0.051(3) 0.043(3) 0.058(3) 0.009(2) -0.013(3) -0.008(2)
N19 0.048(3) 0.048(3) 0.047(3) -0.006(2) 0.001(2) -0.005(2)
C41 0.069(4) 0.068(5) 0.054(4) 0.015(4) -0.020(3) -0.013(4)
C42 0.095(6) 0.060(5) 0.054(4) 0.017(4) -0.012(4) -0.026(4)
C43 0.071(4) 0.050(4) 0.059(4) 0.014(3) -0.006(4) -0.008(3)
C44 0.054(4) 0.039(3) 0.071(4) 0.006(3) -0.013(3) -0.008(3)
C45 0.045(3) 0.039(3) 0.058(4) 0.000(3) -0.007(3) -0.003(2)
C46 0.036(3) 0.035(3) 0.066(4) -0.006(3) -0.002(3) 0.000(2)
C47 0.054(4) 0.046(4) 0.067(4) -0.017(3) 0.004(3) -0.004(3)
C48 0.075(5) 0.066(5) 0.069(5) -0.030(4) 0.010(4) -0.022(4)
C49 0.089(6) 0.086(6) 0.055(4) -0.019(4) 0.017(4) -0.029(5)
C50 0.057(4) 0.080(5) 0.053(4) -0.008(4) 0.008(3) -0.018(4)
N20 0.097(5) 0.051(4) 0.066(4) 0.000(3) -0.014(4) -0.022(3)
C57 0.076(5) 0.070(5) 0.102(6) 0.004(4) 0.012(4) 0.004(4)
C51 0.117(8) 0.072(6) 0.064(5) 0.000(4) -0.021(5) -0.037(5)
C52 0.137(9) 0.055(5) 0.061(5) 0.002(4) 0.003(5) -0.024(5)
C53 0.134(9) 0.068(5) 0.066(5) -0.014(4) 0.021(6) -0.039(6)
C54 0.094(6) 0.066(5) 0.059(4) -0.004(4) 0.006(4) -0.025(5)
C55 0.084(5) 0.039(3) 0.058(4) 0.006(3) -0.010(4) -0.013(3)
C56 0.056(4) 0.041(3) 0.063(4) 0.008(3) 0.002(3) -0.001(3)
N21 0.044(3) 0.045(3) 0.041(3) 0.003(2) -0.001(2) -0.008(2)
C58 0.068(5) 0.063(5) 0.082(6) -0.007(4) 0.032(4) -0.009(4)
C59 0.085(6) 0.056(5) 0.060(4) -0.005(4) 0.007(4) 0.003(4)
C60 0.052(4) 0.058(4) 0.075(5) 0.006(4) 0.001(4) 0.002(3)
O1W 0.056(4) 0.053(4) 0.068(4) 0.000 0.000 0.007(3)
O2W 0.054(4) 0.047(4) 0.073(5) 0.000 0.000 0.000(3)
O3W 0.047(3) 0.049(4) 0.059(4) 0.000 0.000 0.001(3)
O4W 0.051(4) 0.049(4) 0.075(5) 0.000 0.000 -0.002(3)
O5W 0.064(4) 0.045(4) 0.091(6) 0.000 0.000 0.002(3)
O6W 0.071(5) 0.038(3) 0.077(5) 0.000 0.000 -0.008(3)
07W 0.065(5) 0.066(5) 0.084(5) 0.000 0.000 0.006(4)
O8W 0.060(5) 0.054(5) 0.108(16) -0.007(6) 0.011(6) -0.008(4)

loop_
_atom_type_symbol
_atom_type_description
_atom_type_scat_dispersion_real
_atom_type_scat_dispersion_imag
_atom_type_scat_source
C C 0.0033 0.0016 'International Tables Vol C Tables 4.2.6.8 and 6.1.1.4'
H H 0.0000 0.0000 'International Tables Vol C Tables 4.2.6.8 and 6.1.1.4'
Cr Cr 0.3209 0.6236 'International Tables Vol C Tables 4.2.6.8 and 6.1.1.4'
Nd Nd -0.1943 3.0179 'International Tables Vol C Tables 4.2.6.8 and 6.1.1.4'
N N 0.0061 0.0033 'International Tables Vol C Tables 4.2.6.8 and 6.1.1.4'
O O 0.0106 0.0060 'International Tables Vol C Tables 4.2.6.8 and 6.1.1.4'

loop_
_geom_angle_atom_site_label_1
_geom_angle_atom_site_label_2
_geom_angle_atom_site_label_3
_geom_angle
_geom_angle_site_symmetry_1
_geom_angle_site_symmetry_3
C22 Cr1 C25 96.2(5) . .
C22 Cr1 C24 84.9(4) . .
C25 Cr1 C24 178.9(3) . .
C22 Cr1 C23 173.6(4) . .
C25 Cr1 C23 90.2(3) . .
C24 Cr1 C23 88.7(3) . .
C22 Cr1 C21 85.68(13) . 6_556
C25 Cr1 C21 89.45(15) . 6_556
C24 Cr1 C21 90.63(15) . 6_556
C23 Cr1 C21 94.41(13) . 6_556
C22 Cr1 C21 85.68(13) . .
C25 Cr1 C21 89.45(15) . .
C24 Cr1 C21 90.63(15) . .
C23 Cr1 C21 94.41(13) . .
C21 Cr1 C21 171.1(3) 6_556 .
C27 Cr2 C28 177.7(3) . .
C27 Cr2 C26 86.02(13) . 6
C28 Cr2 C26 93.93(13) . 6
C27 Cr2 C26 86.02(13) . .
C28 Cr2 C26 93.93(13) . .
C26 Cr2 C26 171.6(3) 6 .
C27 Cr2 C30 92.8(3) . .
C28 Cr2 C30 89.5(3) . .
C26 Cr2 C30 91.50(14) 6 .
C26 Cr2 C30 91.50(14) . .
C27 Cr2 C29 90.6(3) . .
C28 Cr2 C29 87.1(3) . .
C26 Cr2 C29 88.73(14) 6 .
C26 Cr2 C29 88.73(14) . .
C30 Cr2 C29 176.7(3) . .
O3 Nd O1 132.39(13) . .
O3 Nd O2 68.05(12) . .
O1 Nd O2 68.43(12) . .
O3 Nd N11 71.79(14) . .
O1 Nd N11 80.74(14) . .
O2 Nd N11 77.27(12) . .
O3 Nd N6 101.96(15) . .
O1 Nd N6 80.31(15) . .
O2 Nd N6 70.03(12) . .
N11 Nd N6 146.39(13) . .
O3 Nd N1 76.25(13) . .
O1 Nd N1 136.18(13) . .
O2 Nd N1 141.99(12) . .
N11 Nd N1 79.67(13) . .
N6 Nd N1 132.08(14) . .
O3 Nd N3 135.66(14) . .
O1 Nd N3 91.30(14) . .
O2 Nd N3 141.54(13) . .
N11 Nd N3 133.24(13) . .
N6 Nd N3 74.67(13) . .
N1 Nd N3 74.87(14) . .
O3 Nd N2 67.86(16) . .
O1 Nd N2 151.48(15) . .
O2 Nd N2 114.78(14) . .
N11 Nd N2 127.75(15) . .
N6 Nd N2 75.02(15) . .
N1 Nd N2 59.77(14) . .
N3 Nd N2 68.68(16) . .
O3 Nd N4 136.17(13) . .
O1 Nd N4 67.73(13) . .
O2 Nd N4 131.25(13) . .
N11 Nd N4 75.70(13) . .
N6 Nd N4 121.20(14) . .
N1 Nd N4 69.60(14) . .
N3 Nd N4 58.91(13) . .
N2 Nd N4 113.89(15) . .
C21 N6 Nd 171.4(5) . .
C26 N11 Nd 175.6(4) . .
C5 N1 C1 118.0(5) . .
C5 N1 Nd 122.2(3) . .
C1 N1 Nd 119.3(3) . .
C6 N2 C10 117.6(5) . .
C6 N2 Nd 121.7(4) . .
C10 N2 Nd 120.0(4) . .
N1 C1 C2 124.7(5) . .
N1 C1 H1 117.6 . .
C2 C1 H1 117.6 . .
C1 C2 C3 117.3(6) . .
C1 C2 H2 121.4 . .
C3 C2 H2 121.4 . .
C4 C3 C2 119.1(6) . .
C4 C3 H3 120.4 . .
C2 C3 H3 120.4 . .
C3 C4 C5 121.3(6) . .
C3 C4 H4 119.3 . .
C5 C4 H4 119.3 . .
N1 C5 C4 119.4(6) . .
N1 C5 C6 118.0(5) . .
C4 C5 C6 122.5(5) . .
N2 C6 C7 122.2(6) . .
N2 C6 C5 116.2(5) . .
C7 C6 C5 121.4(6) . .
C8 C7 C6 120.7(7) . .
C8 C7 H7 119.6 . .
C6 C7 H7 119.6 . .
C7 C8 C9 116.9(7) . .
C7 C8 H8 121.5 . .
C9 C8 H8 121.5 . .
C10 C9 C8 119.0(7) . .
C10 C9 H9 120.5 . .
C8 C9 H9 120.5 . .
N2 C10 C9 123.4(6) . .
N2 C10 H10 118.3 . .
C9 C10 H10 118.3 . .
C15 N3 C11 118.0(5) . .
C15 N3 Nd 122.0(3) . .
C11 N3 Nd 118.9(4) . .
C16 N4 C20 117.2(5) . .
C16 N4 Nd 121.6(3) . .
C20 N4 Nd 120.2(3) . .
N3 C11 C12 122.5(6) . .
N3 C11 H11 118.8 . .
C12 C11 H11 118.8 . .
C13 C12 C11 118.1(7) . .
C13 C12 H12 121.0 . .
C11 C12 H12 121.0 . .
C12 C13 C14 119.8(7) . .
C12 C13 H13 120.1 . .
C14 C13 H13 120.1 . .
C13 C14 C15 118.2(8) . .
C13 C14 H14 120.9 . .
C15 C14 H14 120.9 . .
N3 C15 C14 120.9(6) . .
N3 C15 C16 116.6(5) . .
C14 C15 C16 122.3(6) . .
N4 C16 C17 122.2(5) . .
N4 C16 C15 117.0(5) . .
C17 C16 C15 120.7(5) . .
C16 C17 C18 119.8(6) . .
C16 C17 H17 120.1 . .
C18 C17 H17 120.1 . .
C19 C18 C17 118.4(6) . .
C19 C18 H18 120.8 . .
C17 C18 H18 120.8 . .
C18 C19 C20 119.1(6) . .
C18 C19 H19 120.4 . .
C20 C19 H19 120.4 . .
N4 C20 C19 123.1(6) . .
N4 C20 H20 118.4 . .
C19 C20 H20 118.4 . .
N6 C21 Cr1 171.8(4) . .
N7 C22 Cr1 178.9(12) . .
N8 C23 Cr1 174.6(7) . .
N9 C24 Cr1 178.8(7) . .
N10 C25 Cr1 176.6(8) . .
N11 C26 Cr2 168.1(4) . .
N12 C27 Cr2 169.2(7) . .
N13 C28 Cr2 175.4(6) . .
N14 C29 Cr2 179.8(7) . .
N15 C30 Cr2 175.2(7) . .
C31 N16 C35 119.2(5) . .
C40 N17 C36 117.9(6) . .
N16 C31 C32 122.3(6) . .
N16 C31 H31 118.9 . .
C32 C31 H31 118.9 . .
C31 C32 C33 118.9(7) . .
C31 C32 H32 120.5 . .
C33 C32 H32 120.5 . .
C32 C33 C34 116.7(8) . .
C32 C33 H33 121.6 . .
C34 C33 H33 121.6 . .
C35 C34 C33 116.0(7) . .
C35 C34 H34 122.0 . .
C33 C34 H34 122.0 . .
N16 C35 C34 122.6(6) . .
N16 C35 C36 118.4(6) . .
C34 C35 C36 119.0(6) . .
N17 C36 C37 120.5(5) . .
N17 C36 C35 116.9(5) . .
C37 C36 C35 122.5(6) . .
C38 C37 C36 121.5(6) . .
C38 C37 H37 119.3 . .
C36 C37 H37 119.3 . .
C37 C38 C39 118.8(7) . .
C37 C38 H38 120.6 . .
C39 C38 H38 120.6 . .
C38 C39 C40 116.3(6) . .
C38 C39 H39 121.8 . .
C40 C39 H39 121.8 . .
N17 C40 C39 123.7(6) . .
N17 C40 H40 118.1 . .
C39 C40 H40 118.1 . .
C41 N18 C45 119.2(6) . .
C50 N19 C46 119.7(6) . .
N18 C41 C42 122.4(7) . .
N18 C41 H41 118.8 . .
C42 C41 H41 118.8 . .
C43 C42 C41 116.2(7) . .
C43 C42 H42 121.9 . .
C41 C42 H42 121.9 . .
C42 C43 C44 118.2(7) . .
C42 C43 H43 120.9 . .
C44 C43 H43 120.9 . .
C45 C44 C43 121.5(7) . .
C45 C44 H44 119.3 . .
C43 C44 H44 119.3 . .
N18 C45 C44 120.9(6) . .
N18 C45 C46 116.4(6) . .
C44 C45 C46 122.7(6) . .
C47 C46 N19 120.9(6) . .
C47 C46 C45 121.8(6) . .
N19 C46 C45 117.1(5) . .
C46 C47 C48 117.0(7) . .
C46 C47 H47 121.5 . .
C48 C47 H47 121.5 . .
C49 C48 C47 121.3(7) . .
C49 C48 H48 119.4 . .
C47 C48 H48 119.4 . .
C48 C49 C50 121.0(8) . .
C48 C49 H49 119.5 . .
C50 C49 H49 119.5 . .
N19 C50 C49 119.8(7) . .
N19 C50 H50 120.1 . .
C49 C50 H50 120.1 . .
C51 N20 C55 116.5(8) . .
C56 C57 C58 115.4(7) . .
N20 C51 C52 128.7(9) . .
N20 C51 H51 115.7 . .
C52 C51 H51 115.7 . .
C51 C52 C53 112.6(8) . .
C51 C52 H52 123.7 . .
C53 C52 H52 123.7 . .
C54 C53 C52 117.2(9) . .
C54 C53 H53 121.4 . .
C52 C53 H53 121.4 . .
C55 C54 C53 126.8(9) . .
C55 C54 H54 116.6 . .
C53 C54 H54 116.6 . .
C54 C55 N20 117.7(7) . .
C54 C55 C56 126.1(7) . .
N20 C55 C56 116.2(7) . .
C57 C56 N21 122.0(7) . .
N21 C56 C55 116.8(6) . .
C57 C56 C55 120.9(7) . .
C60 N21 C56 120.8(7) . .
C59 C58 C57 120.9(8) . .
C59 C58 H58 119.6 . .
C57 C58 H58 119.6 . .
C58 C59 C60 119.2(8) . .
C58 C59 H59 120.4 . .
C60 C59 H59 120.4 . .
N21 C60 C59 121.6(8) . .
N21 C60 H60 119.2 . .
C59 C60 H60 119.2 . .
C62 C61 C62 120.6(2) . 2_565
C63 C62 C61 119.56(12) . .
C64 C63 C62 119.59(12) . .
C65 C64 C63 119.68(10) . .
C65 C64 N22 119.68(10) . 2_565
C63 C64 N22 120.6(2) . 2_565
C65 C64 C63 119.68(10) . 2_565
C63 C64 C63 120.6(2) . 2_565
N22 C64 C63 0.0(5) 2_565 2_565
C64 C65 N23 119.68(11) . 2_565
C64 C65 C66 119.68(11) . 2_565
N23 C65 C66 0.0(4) 2_565 2_565
C64 C65 C66 119.68(11) . .
N23 C65 C66 120.6(2) 2_565 .
C66 C65 C66 120.6(2) 2_565 .
C65 C66 C67 119.53(13) . .
C68 C67 C66 119.52(12) . .
C67 C68 C67 120.6(2) 2_565 .

loop_
_geom_bond_atom_site_label_1
_geom_bond_atom_site_label_2
_geom_bond_distance
_geom_bond_site_symmetry_2
Cr1 C22 2.045(8) .
Cr1 C25 2.059(10) .
Cr1 C24 2.070(8) .
Cr1 C23 2.090(7) .
Cr1 C21 2.109(5) 6_556
Cr1 C21 2.109(5) .
Cr2 C27 2.063(7) .
Cr2 C28 2.077(8) .
Cr2 C26 2.097(5) 6
Cr2 C26 2.097(5) .
Cr2 C30 2.121(10) .
Cr2 C29 2.122(6) .
Nd O3 2.421(4) .
Nd O1 2.430(4) .
Nd O2 2.469(3) .
Nd N11 2.640(4) .
Nd N6 2.640(4) .
Nd N1 2.663(4) .
Nd N3 2.719(4) .
Nd N2 2.726(4) .
Nd N4 2.735(4) .
N7 C22 1.141(11) .
N6 C21 1.147(6) .
N8 C23 1.088(9) .
N9 C24 1.167(11) .
N10 C25 1.206(12) .
N11 C26 1.158(6) .
N12 C27 1.167(9) .
N13 C28 1.158(10) .
N14 C29 1.099(10) .
N15 C30 1.165(11) .
N1 C5 1.348(7) .
N1 C1 1.354(7) .
N2 C6 1.316(7) .
N2 C10 1.359(7) .
C1 C2 1.358(7) .
C1 H1 0.9300 .
C2 C3 1.415(9) .
C2 H2 0.9300 .
C3 C4 1.331(10) .
C3 H3 0.9300 .
C4 C5 1.427(8) .
C4 H4 0.9300 .
C5 C6 1.471(7) .
C6 C7 1.397(8) .
C7 C8 1.364(11) .
C7 H7 0.9300 .
C8 C9 1.412(12) .
C8 H8 0.9300 .
C9 C10 1.363(9) .
C9 H9 0.9300 .
C10 H10 0.9300 .
N3 C15 1.351(7) .
N3 C11 1.351(7) .
N4 C16 1.331(6) .
N4 C20 1.347(7) .
C11 C12 1.387(9) .
C11 H11 0.9300 .
C12 C13 1.350(11) .
C12 H12 0.9300 .
C13 C14 1.369(12) .
C13 H13 0.9300 .
C14 C15 1.413(8) .
C14 H14 0.9300 .
C15 C16 1.472(7) .
C16 C17 1.384(8) .
C17 C18 1.388(10) .
C17 H17 0.9300 .
C18 C19 1.348(10) .
C18 H18 0.9300 .
C19 C20 1.390(8) .
C19 H19 0.9300 .
C20 H20 0.9300 .
N16 C31 1.323(8) .
N16 C35 1.335(7) .
N17 C40 1.301(8) .
N17 C36 1.336(7) .
C31 C32 1.359(10) .
C31 H31 0.9300 .
C32 C33 1.368(11) .
C32 H32 0.9300 .
C33 C34 1.442(11) .
C33 H33 0.9300 .
C34 C35 1.388(9) .
C34 H34 0.9300 .
C35 C36 1.466(8) .
C36 C37 1.396(8) .
C37 C38 1.303(10) .
C37 H37 0.9300 .
C38 C39 1.385(10) .
C38 H38 0.9300 .
C39 C40 1.411(10) .
C39 H39 0.9300 .
C40 H40 0.9300 .
N18 C41 1.296(9) .
N18 C45 1.350(8) .
N19 C50 1.286(9) .
N19 C46 1.410(8) .
C41 C42 1.473(11) .
C41 H41 0.9300 .
C42 C43 1.374(10) .
C42 H42 0.9300 .
C43 C44 1.382(10) .
C43 H43 0.9300 .
C44 C45 1.381(9) .
C44 H44 0.9300 .
C45 C46 1.461(8) .
C46 C47 1.389(9) .
C47 C48 1.427(11) .
C47 H47 0.9300 .
C48 C49 1.265(11) .
C48 H48 0.9300 .
C49 C50 1.470(10) .
C49 H49 0.9300 .
C50 H50 0.9300 .
N20 C51 1.292(11) .
N20 C55 1.404(9) .
C57 C56 1.355(10) .
C57 C58 1.425(12) .
C51 C52 1.433(13) .
C51 H51 0.9300 .
C52 C53 1.434(13) .
C52 H52 0.9300 .
C53 C54 1.355(11) .
C53 H53 0.9300 .
C54 C55 1.341(11) .
C54 H54 0.9300 .
C55 C56 1.456(9) .
C56 C57 1.353(9) .
N21 C60 1.220(9) .
C58 C59 1.270(11) .
C58 H58 0.9300 .
C59 C60 1.428(11) .
C59 H59 0.9300 .
C60 H60 0.9300 .
O8W O8W 0.74(3) 6
C61 C62 1.3950(10) .
C61 C62 1.3950(10) 2_565
C62 C63 1.3949(10) .
C63 C64 1.3947(10) .
C64 C65 1.3940(15) .
C64 N22 1.3947(10) 2_565
C64 C63 1.3947(10) 2_565
C65 N23 1.3948(10) 2_565
C65 C66 1.3948(10) 2_565
C65 C66 1.3948(10) .
C66 C67 1.3955(10) .
C67 C68 1.3950(10) .
C68 C67 1.3950(10) 2_565
